data_8104997
loop_
_publ_author_name
'Li, Xia'
'Liu, Shangjun'
'Yan, Weihong'
'Shen, Mingle'
'Xue, Chaohui'

_publ_section_title
;
 Crystal structure of
 (E)-2-(2-chloro-6-hydroxybenzylidene)hydrazine-1-carbothioamide,
 C8H8ClN3O4S
;
_journal_issue 1
_journal_name_full 'Zeitschrift f\"ur Kristallographie - New Crystal Structures'
_journal_page_first 5
_journal_page_last 6
_journal_paper_doi 10.1515/ncrs-2019-0410
_journal_volume 235
_journal_year 2019
_chemical_formula_moiety 'C8 H8 Cl N3 O S'
_chemical_formula_sum 'C8 H8 Cl N3 O S'
_chemical_formula_weight 229.68
_space_group_crystal_system monoclinic
_space_group_IT_number 14
_space_group_name_Hall '-P 2ybc'
_space_group_name_H-M_alt 'P 1 21/c 1'
_atom_sites_solution_hydrogens geom
_cell_angle_alpha 90
_cell_angle_beta 94.103(3)
_cell_angle_gamma 90
_cell_formula_units_Z 4
_cell_length_a 12.662(2)
_cell_length_b 5.2782(8)
_cell_length_c 14.841(2)
_cell_measurement_reflns_used 1996
_cell_measurement_temperature 293(2)
_cell_measurement_theta_max 27.13
_cell_measurement_theta_min 2.75
_cell_volume 989.3(3)
_computing_cell_refinement 'APEX2-2008 [1]'
_computing_data_collection 'APEX2-2008 [1]'
_computing_data_reduction 'SAINT- 2008 [1]'
_computing_molecular_graphics 'SHELXTL [2]'
_computing_publication_material 'SHELXTL [2]'
_computing_structure_refinement 'SHELXL-2018/3 [2]'
_computing_structure_solution 'Bruker SHELXTL [2]'
_diffrn_ambient_temperature 293(2)
_diffrn_measured_fraction_theta_full 0.998
_diffrn_measured_fraction_theta_max 0.998
_diffrn_measurement_device_type 'Bruker APEX-II CCD'
_diffrn_measurement_method '\f and \w scans'
_diffrn_radiation_type MoK\a
_diffrn_radiation_wavelength 0.71073
_diffrn_reflns_av_R_equivalents 0.0210
_diffrn_reflns_av_unetI/netI 0.0233
_diffrn_reflns_Laue_measured_fraction_full 0.998
_diffrn_reflns_Laue_measured_fraction_max 0.998
_diffrn_reflns_limit_h_max 14
_diffrn_reflns_limit_h_min -15
_diffrn_reflns_limit_k_max 6
_diffrn_reflns_limit_k_min -6
_diffrn_reflns_limit_l_max 17
_diffrn_reflns_limit_l_min -12
_diffrn_reflns_number 4752
_diffrn_reflns_point_group_measured_fraction_full 0.998
_diffrn_reflns_point_group_measured_fraction_max 0.998
_diffrn_reflns_theta_full 24.999
_diffrn_reflns_theta_max 24.999
_diffrn_reflns_theta_min 1.612
_diffrn_source 'fine-focus sealed tube'
_exptl_absorpt_coefficient_mu 0.565
_exptl_absorpt_correction_T_max 0.895
_exptl_absorpt_correction_T_min 0.867
_exptl_absorpt_correction_type multi-scan
_exptl_absorpt_process_details 'SADABS; Bruker, 2008 [1]'
_exptl_crystal_colour 'light yellow'
_exptl_crystal_density_diffrn 1.542
_exptl_crystal_density_method 'not measured'
_exptl_crystal_description block
_exptl_crystal_F_000 472
_exptl_crystal_size_max 0.260
_exptl_crystal_size_mid 0.230
_exptl_crystal_size_min 0.200
_refine_diff_density_max 0.306
_refine_diff_density_min -0.376
_refine_diff_density_rms 0.064
_refine_ls_extinction_coef .
_refine_ls_extinction_method none
_refine_ls_goodness_of_fit_ref 1.036
_refine_ls_hydrogen_treatment constr
_refine_ls_matrix_type full
_refine_ls_number_parameters 128
_refine_ls_number_reflns 1745
_refine_ls_number_restraints 0
_refine_ls_restrained_S_all 1.036
_refine_ls_R_factor_all 0.0402
_refine_ls_R_factor_gt 0.0317
_refine_ls_shift/su_max 0.001
_refine_ls_shift/su_mean 0.000
_refine_ls_structure_factor_coef Fsqd
_refine_ls_weighting_details 'w=1/[\s^2^(Fo^2^)+(0.0900P)^2^+0.0379P] where P=(Fo^2^+2Fc^2^)/3'
_refine_ls_weighting_scheme calc
_refine_ls_wR_factor_gt 0.1068
_refine_ls_wR_factor_ref 0.1232
_reflns_Friedel_coverage 0.000
_reflns_Friedel_fraction_full .
_reflns_Friedel_fraction_max .
_reflns_number_gt 1494
_reflns_number_total 1745
_reflns_threshold_expression 'I > 2\s(I)'
_cod_data_source_file suppl_ncrs-2019-0410_suppl.cif
_cod_data_source_block 1
_cod_original_sg_symbol_H-M 'P 21/c'
_cod_database_code 8104997
_shelx_space_group_comment
; 
The symmetry employed for this shelxl refinement is uniquely defined 
by the following loop, which should always be used as a source of 
symmetry information in preference to the above space-group names. 
They are only intended as comments. 
;
_shelx_estimated_absorpt_t_min 0.867
_shelx_estimated_absorpt_t_max 0.895

loop_
_space_group_symop_operation_xyz
'x, y, z'
'-x, y+1/2, -z+1/2'
'-x, -y, -z'
'x, -y-1/2, z-1/2'

loop_
_atom_site_label
_atom_site_type_symbol
_atom_site_fract_x
_atom_site_fract_y
_atom_site_fract_z
_atom_site_U_iso_or_equiv
_atom_site_adp_type
_atom_site_occupancy
_atom_site_site_symmetry_order
_atom_site_calc_flag
_atom_site_refinement_flags_posn
_atom_site_refinement_flags_adp
_atom_site_refinement_flags_occupancy
_atom_site_disorder_assembly
_atom_site_disorder_group
C1 C 0.43980(15) -0.6564(4) 0.90319(13) 0.0247(5) Uani 1 1 d . . . . .
C2 C 0.29145(16) -0.1416(4) 0.81694(14) 0.0287(5) Uani 1 1 d . . . . .
H2 H 0.324296 -0.131957 0.762968 0.034 Uiso 1 1 calc R U . . .
C3 C 0.20683(15) 0.0370(4) 0.83323(14) 0.0289(5) Uani 1 1 d . . . . .
C4 C 0.15535(17) 0.0383(4) 0.91431(15) 0.0347(5) Uani 1 1 d . . . . .
C5 C 0.07628(19) 0.2148(5) 0.92830(19) 0.0452(6) Uani 1 1 d . . . . .
H5 H 0.043123 0.214548 0.982236 0.054 Uiso 1 1 calc R U . . .
C6 C 0.0474(2) 0.3888(5) 0.8624(2) 0.0502(7) Uani 1 1 d . . . . .
H6 H -0.005719 0.505110 0.872205 0.060 Uiso 1 1 calc R U . . .
C7 C 0.0955(2) 0.3949(5) 0.7818(2) 0.0466(7) Uani 1 1 d . . . . .
H7 H 0.075263 0.513492 0.737565 0.056 Uiso 1 1 calc R U . . .
C8 C 0.17444(17) 0.2209(4) 0.76843(16) 0.0341(5) Uani 1 1 d . . . . .
Cl1 Cl 0.23532(6) 0.24002(15) 0.66736(5) 0.0590(3) Uani 1 1 d . . . . .
N1 N 0.39513(14) -0.6967(3) 0.97940(12) 0.0326(4) Uani 1 1 d . . . . .
H1A H 0.344512 -0.600273 0.994368 0.039 Uiso 1 1 calc R U . . .
H1B H 0.416592 -0.819409 1.014172 0.039 Uiso 1 1 calc R U . . .
N2 N 0.40402(13) -0.4624(3) 0.85054(11) 0.0294(4) Uani 1 1 d . . . . .
H2A H 0.432918 -0.432309 0.800937 0.035 Uiso 1 1 calc R U . . .
N3 N 0.32168(13) -0.3110(3) 0.87481(12) 0.0280(4) Uani 1 1 d . . . . .
O1 O 0.18019(14) -0.1282(3) 0.98182(12) 0.0487(5) Uani 1 1 d . . . . .
H1 H 0.230677 -0.214944 0.968897 0.073 Uiso 1 1 calc R U . . .
S1 S 0.54036(4) -0.83831(11) 0.86945(4) 0.0349(2) Uani 1 1 d . . . . .

loop_
_atom_site_aniso_label
_atom_site_aniso_U_11
_atom_site_aniso_U_22
_atom_site_aniso_U_33
_atom_site_aniso_U_23
_atom_site_aniso_U_13
_atom_site_aniso_U_12
C1 0.0273(10) 0.0223(10) 0.0245(11) -0.0031(8) 0.0010(8) -0.0028(8)
C2 0.0283(11) 0.0309(11) 0.0271(11) -0.0017(9) 0.0043(8) -0.0020(9)
C3 0.0254(11) 0.0270(11) 0.0340(12) -0.0027(9) 0.0000(9) -0.0031(8)
C4 0.0355(12) 0.0312(12) 0.0376(12) -0.0045(10) 0.0043(10) 0.0000(9)
C5 0.0397(13) 0.0454(14) 0.0517(16) -0.0134(12) 0.0115(11) 0.0038(11)
C6 0.0388(14) 0.0405(14) 0.070(2) -0.0164(13) -0.0052(13) 0.0117(11)
C7 0.0419(13) 0.0306(12) 0.0644(18) 0.0007(12) -0.0160(12) 0.0044(11)
C8 0.0307(11) 0.0321(11) 0.0388(13) 0.0005(9) -0.0027(10) -0.0042(9)
Cl1 0.0632(5) 0.0693(5) 0.0449(5) 0.0247(3) 0.0069(3) 0.0066(4)
N1 0.0355(10) 0.0358(10) 0.0274(10) 0.0065(8) 0.0096(8) 0.0074(8)
N2 0.0324(9) 0.0313(9) 0.0255(9) 0.0048(7) 0.0098(7) 0.0052(8)
N3 0.0288(9) 0.0254(9) 0.0301(10) -0.0011(7) 0.0055(7) 0.0012(7)
O1 0.0574(12) 0.0527(11) 0.0385(10) 0.0059(8) 0.0205(8) 0.0150(9)
S1 0.0421(4) 0.0348(4) 0.0292(4) 0.0051(2) 0.0125(3) 0.0112(2)

loop_
_atom_type_symbol
_atom_type_description
_atom_type_scat_dispersion_real
_atom_type_scat_dispersion_imag
_atom_type_scat_source
C C 0.0033 0.0016 'International Tables Vol C Tables 4.2.6.8 and 6.1.1.4'
H H 0.0000 0.0000 'International Tables Vol C Tables 4.2.6.8 and 6.1.1.4'
N N 0.0061 0.0033 'International Tables Vol C Tables 4.2.6.8 and 6.1.1.4'
O O 0.0106 0.0060 'International Tables Vol C Tables 4.2.6.8 and 6.1.1.4'
S S 0.1246 0.1234 'International Tables Vol C Tables 4.2.6.8 and 6.1.1.4'
Cl Cl 0.1484 0.1585 'International Tables Vol C Tables 4.2.6.8 and 6.1.1.4'

loop_
_geom_angle_atom_site_label_1
_geom_angle_atom_site_label_2
_geom_angle_atom_site_label_3
_geom_angle
_geom_angle_site_symmetry_1
_geom_angle_site_symmetry_3
N1 C1 N2 118.26(17) . .
N1 C1 S1 122.61(16) . .
N2 C1 S1 119.13(15) . .
N3 C2 C3 121.86(19) . .
N3 C2 H2 119.1 . .
C3 C2 H2 119.1 . .
C8 C3 C4 116.77(19) . .
C8 C3 C2 120.92(19) . .
C4 C3 C2 122.30(19) . .
O1 C4 C5 117.1(2) . .
O1 C4 C3 122.14(19) . .
C5 C4 C3 120.8(2) . .
C6 C5 C4 119.9(2) . .
C6 C5 H5 120.0 . .
C4 C5 H5 120.0 . .
C5 C6 C7 121.4(2) . .
C5 C6 H6 119.3 . .
C7 C6 H6 119.3 . .
C6 C7 C8 118.5(2) . .
C6 C7 H7 120.7 . .
C8 C7 H7 120.7 . .
C7 C8 C3 122.6(2) . .
C7 C8 Cl1 117.11(19) . .
C3 C8 Cl1 120.30(17) . .
C1 N1 H1A 120.0 . .
C1 N1 H1B 120.0 . .
H1A N1 H1B 120.0 . .
C1 N2 N3 121.15(16) . .
C1 N2 H2A 119.4 . .
N3 N2 H2A 119.4 . .
C2 N3 N2 115.11(17) . .
C4 O1 H1 109.5 . .

loop_
_geom_bond_atom_site_label_1
_geom_bond_atom_site_label_2
_geom_bond_distance
_geom_bond_site_symmetry_2
C1 N1 1.317(3) .
C1 N2 1.347(2) .
C1 S1 1.698(2) .
C2 N3 1.279(3) .
C2 C3 1.460(3) .
C2 H2 0.9300 .
C3 C8 1.407(3) .
C3 C4 1.409(3) .
C4 O1 1.353(3) .
C4 C5 1.394(3) .
C5 C6 1.372(4) .
C5 H5 0.9300 .
C6 C7 1.380(4) .
C6 H6 0.9300 .
C7 C8 1.382(3) .
C7 H7 0.9300 .
C8 Cl1 1.738(2) .
N1 H1A 0.8600 .
N1 H1B 0.8600 .
N2 N3 1.382(2) .
N2 H2A 0.8600 .
O1 H1 0.8200 .

loop_
_geom_hbond_atom_site_label_D
_geom_hbond_atom_site_label_H
_geom_hbond_atom_site_label_A
_geom_hbond_distance_DH
_geom_hbond_distance_HA
_geom_hbond_distance_DA
_geom_hbond_angle_DHA
_geom_hbond_site_symmetry_A
_geom_hbond_publ_flag
O1 H1 N3 0.82 1.94 2.659(2) 145.8 . yes
N2 H2A S1 0.86 2.62 3.4516(18) 162.3 2_656 yes
N1 H1B S1 0.86 2.53 3.3853(19) 172.0 3_637 yes
C2 H2 S1 0.93 2.91 3.756(2) 151.9 2_656 yes

loop_
_geom_torsion_atom_site_label_1
_geom_torsion_atom_site_label_2
_geom_torsion_atom_site_label_3
_geom_torsion_atom_site_label_4
_geom_torsion
_geom_torsion_site_symmetry_1
_geom_torsion_site_symmetry_2
_geom_torsion_site_symmetry_3
_geom_torsion_site_symmetry_4
N3 C2 C3 C8 -179.66(19) . . . .
N3 C2 C3 C4 1.7(3) . . . .
C8 C3 C4 O1 -179.6(2) . . . .
C2 C3 C4 O1 -0.9(3) . . . .
C8 C3 C4 C5 0.1(3) . . . .
C2 C3 C4 C5 178.7(2) . . . .
O1 C4 C5 C6 -180.0(2) . . . .
C3 C4 C5 C6 0.4(4) . . . .
C4 C5 C6 C7 -0.4(4) . . . .
C5 C6 C7 C8 -0.1(4) . . . .
C6 C7 C8 C3 0.6(4) . . . .
C6 C7 C8 Cl1 -178.41(18) . . . .
C4 C3 C8 C7 -0.6(3) . . . .
C2 C3 C8 C7 -179.3(2) . . . .
C4 C3 C8 Cl1 178.41(15) . . . .
C2 C3 C8 Cl1 -0.3(3) . . . .
N1 C1 N2 N3 -0.9(3) . . . .
S1 C1 N2 N3 179.36(14) . . . .
C3 C2 N3 N2 -178.72(17) . . . .
C1 N2 N3 C2 -176.53(19) . . . .
